data_9014546
loop_
_publ_author_name
'Laville, F.'
'Perrin, M.'
'Lejus, A.'
'Gasperin, M.'
'Moncorge, R.'
'Vivien, D.'

_publ_section_title
;
 Synthesis, crystal growth, structural determination, and optical
 absorption spectroscopy of the magnetoplumbite type compound LaNiAl11O19
 _cod_database_code 1001680
;
_journal_name_full 'Journal of Solid State Chemistry'
_journal_page_first 301
_journal_page_last 308
_journal_paper_doi 10.1016/0022-4596(86)90102-7
_journal_volume 65
_journal_year 1986
_chemical_formula_sum 'Al11.01 La Ni0.99 O19'
_space_group_IT_number 194
_symmetry_space_group_name_Hall '-P 6c 2c'
_symmetry_space_group_name_H-M 'P 63/m m c'
_cell_angle_alpha 90
_cell_angle_beta 90
_cell_angle_gamma 120
_cell_length_a 5.57
_cell_length_b 5.57
_cell_length_c 22.00999
_cell_formula_units_Z 2
_cell_volume 591.372
_database_code_amcsd 0013587
_exptl_crystal_density_diffrn 4.482
_cod_duplicate_entry 1001680
_cod_original_formula_sum 'La Al11.01 O19 Ni.99'
_cod_database_code 9014546
_amcsd_formula_title 'Al11 La Ni O19'

loop_
_space_group_symop_operation_xyz
x,y,z
-x,-x+y,1/2+z
x,x-y,1/2-z
-x+y,-x,1/2-z
x-y,x,1/2+z
-y,-x,z
y,x,-z
y,-x+y,-z
-y,x-y,z
x-y,-y,1/2+z
-x+y,y,1/2-z
x,y,1/2-z
-x,-y,1/2+z
x,x-y,z
-x,-x+y,-z
x-y,x,-z
-x+y,-x,z
y,x,1/2+z
-y,-x,1/2-z
-y,x-y,1/2-z
y,-x+y,1/2+z
-x+y,y,z
x-y,-y,-z
-x,-y,-z

loop_
_atom_site_label
_atom_site_fract_x
_atom_site_fract_y
_atom_site_fract_z
_atom_site_occupancy
La1 0.66667 0.33333 0.25000 0.76000
La2 0.71990 0.43980 0.25000 0.08000
Al1 0.00000 0.00000 0.00000 0.67000
Al2 0.33333 0.66667 0.02740 0.67000
Al3 0.33333 0.66667 0.18970 1.00000
Al4 0.83180 0.66370 0.10780 1.00000
Al5 0.00000 0.00000 0.23910 0.50000
O1 0.18150 0.36310 0.25000 1.00000
O2 0.15400 0.30810 0.05230 1.00000
O3 0.50430 0.00860 0.15020 1.00000
O4 0.00000 0.00000 0.14880 1.00000
O5 0.66667 0.33333 0.05620 1.00000
Ni1 0.00000 0.00000 0.00000 0.33000
Ni2 0.33333 0.66667 0.02740 0.33000

loop_
_cod_related_entry_id
_cod_related_entry_database
_cod_related_entry_code
1 AMCSD 0013587
